data_4087686
loop_
_publ_author_name
'Polukeev, Alexey V.'
'Wendt, Ola F.'

_publ_section_title
;
 Iridium Pincer Complexes with an Olefin Backbone
;
_journal_issue 17
_journal_name_full Organometallics
_journal_page_first 4262
_journal_paper_doi 10.1021/acs.organomet.5b00495
_journal_volume 34
_journal_year 2015
_chemical_formula_moiety 'C25 H47 Ir O3 P2'
_chemical_formula_sum 'C25 H47 Ir O3 P2'
_chemical_formula_weight 649.76
_space_group_crystal_system monoclinic
_space_group_IT_number 14
_space_group_name_Hall '-P 2ybc'
_space_group_name_H-M_alt 'P 1 21/c 1'
_atom_sites_solution_hydrogens geom
_audit_creation_method SHELXL-2014
_cell_angle_alpha 90
_cell_angle_beta 98.409(8)
_cell_angle_gamma 90
_cell_formula_units_Z 4
_cell_length_a 10.7318(9)
_cell_length_b 14.6952(10)
_cell_length_c 19.8699(19)
_cell_measurement_reflns_used 4806
_cell_measurement_temperature 293(2)
_cell_measurement_theta_max 28.8289
_cell_measurement_theta_min 2.4636
_cell_volume 3099.9(5)
_computing_cell_refinement
;
CrysAlisPro, Agilent Technologies,
Version 1.171.35.19 (release 27-10-2011 CrysAlis171 .NET)
(compiled Oct 27 2011,15:02:11)
;
_computing_data_collection
;
CrysAlisPro, Agilent Technologies,
Version 1.171.35.19 (release 27-10-2011 CrysAlis171 .NET)
(compiled Oct 27 2011,15:02:11)
;
_computing_data_reduction
;
CrysAlisPro, Agilent Technologies,
Version 1.171.35.19 (release 27-10-2011 CrysAlis171 .NET)
(compiled Oct 27 2011,15:02:11)
;
_computing_structure_refinement 'SHELXL-2014 (Sheldrick, 2014)'
_computing_structure_solution SIR-92
_diffrn_ambient_temperature 293(2)
_diffrn_detector_area_resol_mean 16.1829
_diffrn_measured_fraction_theta_full 0.999
_diffrn_measured_fraction_theta_max 0.882
_diffrn_measurement_device_type 'Xcalibur, Sapphire3'
_diffrn_measurement_method '\w scans'
_diffrn_radiation_monochromator graphite
_diffrn_radiation_source 'Enhance (Mo) X-ray Source'
_diffrn_radiation_type MoK\a
_diffrn_radiation_wavelength 0.71073
_diffrn_reflns_av_R_equivalents 0.0576
_diffrn_reflns_av_unetI/netI 0.0705
_diffrn_reflns_Laue_measured_fraction_full 0.999
_diffrn_reflns_Laue_measured_fraction_max 0.882
_diffrn_reflns_limit_h_max 13
_diffrn_reflns_limit_h_min -14
_diffrn_reflns_limit_k_max 17
_diffrn_reflns_limit_k_min -19
_diffrn_reflns_limit_l_max 26
_diffrn_reflns_limit_l_min -26
_diffrn_reflns_number 20641
_diffrn_reflns_point_group_measured_fraction_full 0.999
_diffrn_reflns_point_group_measured_fraction_max 0.882
_diffrn_reflns_theta_full 25.000
_diffrn_reflns_theta_max 28.893
_diffrn_reflns_theta_min 2.469
_exptl_absorpt_coefficient_mu 4.430
_exptl_absorpt_correction_T_max 1.00000
_exptl_absorpt_correction_T_min 0.47916
_exptl_absorpt_correction_type multi-scan
_exptl_absorpt_process_details
;
CrysAlisPro, Agilent Technologies,
Version 1.171.35.19 (release 27-10-2011 CrysAlis171 .NET)
(compiled Oct 27 2011,15:02:11)
Empirical absorption correction using spherical harmonics,
 implemented in SCALE3 ABSPACK scaling algorithm.
;
_exptl_crystal_colour yellow
_exptl_crystal_density_diffrn 1.392
_exptl_crystal_description block
_exptl_crystal_F_000 1312
_exptl_crystal_size_max 0.30
_exptl_crystal_size_mid 0.20
_exptl_crystal_size_min 0.05
_refine_diff_density_max 2.194
_refine_diff_density_min -1.129
_refine_diff_density_rms 0.200
_refine_ls_extinction_method none
_refine_ls_goodness_of_fit_ref 1.112
_refine_ls_hydrogen_treatment constr
_refine_ls_matrix_type full
_refine_ls_number_parameters 280
_refine_ls_number_reflns 7201
_refine_ls_number_restraints 0
_refine_ls_restrained_S_all 1.112
_refine_ls_R_factor_all 0.0764
_refine_ls_R_factor_gt 0.0502
_refine_ls_shift/su_max 0.001
_refine_ls_shift/su_mean 0.000
_refine_ls_structure_factor_coef Fsqd
_refine_ls_weighting_details 'w=1/[\s^2^(Fo^2^)+(0.0562P)^2^+0.1228P] where P=(Fo^2^+2Fc^2^)/3'
_refine_ls_weighting_scheme calc
_refine_ls_wR_factor_gt 0.1203
_refine_ls_wR_factor_ref 0.1309
_reflns_Friedel_coverage 0.000
_reflns_number_gt 5228
_reflns_number_total 7201
_reflns_threshold_expression 'I > 2\s(I)'
_cod_data_source_file om5b00495_si_002.cif
_cod_data_source_block compound15
_cod_original_sg_symbol_H-M 'P 21/c'
_cod_database_code 4087686
_shelx_space_group_comment
;
The symmetry employed for this shelxl refinement is uniquely defined
by the following loop, which should always be used as a source of
symmetry information in preference to the above space-group names.
They are only intended as comments.
;
_shelxl_version_number 2014-3

loop_
_space_group_symop_operation_xyz
'x, y, z'
'-x, y+1/2, -z+1/2'
'-x, -y, -z'
'x, -y-1/2, z-1/2'

loop_
_atom_site_label
_atom_site_type_symbol
_atom_site_fract_x
_atom_site_fract_y
_atom_site_fract_z
_atom_site_U_iso_or_equiv
_atom_site_adp_type
_atom_site_occupancy
_atom_site_site_symmetry_order
_atom_site_calc_flag
_atom_site_refinement_flags_posn
_atom_site_refinement_flags_adp
C1 C 0.3670(7) 0.1290(4) 0.3302(3) 0.0413(16) Uani 1 1 d . .
C2 C 0.4708(7) 0.1978(5) 0.3150(4) 0.0530(19) Uani 1 1 d . .
H2 H 0.4265 0.2542 0.2998 0.064 Uiso 1 1 calc R U
C3 C 0.5570(9) 0.2214(5) 0.3805(4) 0.075(3) Uani 1 1 d . .
H3A H 0.5072 0.2450 0.4136 0.090 Uiso 1 1 calc R U
H3B H 0.6158 0.2685 0.3714 0.090 Uiso 1 1 calc R U
C4 C 0.6314(9) 0.1361(6) 0.4102(5) 0.082(3) Uani 1 1 d . .
H4A H 0.7075 0.1305 0.3895 0.098 Uiso 1 1 calc R U
H4B H 0.6565 0.1447 0.4587 0.098 Uiso 1 1 calc R U
C5 C 0.5548(8) 0.0467(5) 0.3985(5) 0.065(2) Uani 1 1 d . .
H5A H 0.5698 0.0183 0.3563 0.078 Uiso 1 1 calc R U
H5B H 0.5803 0.0045 0.4355 0.078 Uiso 1 1 calc R U
C6 C 0.4173(7) 0.0694(5) 0.3951(4) 0.0509(19) Uani 1 1 d . .
H6 H 0.4096 0.1071 0.4350 0.061 Uiso 1 1 calc R U
C7 C 0.5464(7) 0.1718(5) 0.2596(4) 0.0509(18) Uani 1 1 d . .
H7A H 0.6191 0.1369 0.2798 0.061 Uiso 1 1 calc R U
H7B H 0.5773 0.2270 0.2409 0.061 Uiso 1 1 calc R U
C8 C 0.3327(8) -0.0148(5) 0.3994(4) 0.0520(19) Uani 1 1 d . .
H8A H 0.3096 -0.0204 0.4446 0.062 Uiso 1 1 calc R U
H8B H 0.3763 -0.0698 0.3891 0.062 Uiso 1 1 calc R U
C9 C 0.1715(8) 0.1067(5) 0.2028(4) 0.057(2) Uani 1 1 d . .
C11 C 0.3992(8) 0.1916(5) 0.1197(4) 0.0529(19) Uani 1 1 d . .
C12 C 0.5046(9) 0.2351(6) 0.0842(5) 0.086(3) Uani 1 1 d . .
H12A H 0.5651 0.2643 0.1177 0.128 Uiso 1 1 calc R U
H12B H 0.5456 0.1885 0.0616 0.128 Uiso 1 1 calc R U
H12C H 0.4682 0.2792 0.0515 0.128 Uiso 1 1 calc R U
C13 C 0.3035(8) 0.1451(6) 0.0645(4) 0.067(2) Uani 1 1 d . .
H13A H 0.3438 0.0957 0.0446 0.101 Uiso 1 1 calc R U
H13B H 0.2339 0.1223 0.0848 0.101 Uiso 1 1 calc R U
H13C H 0.2733 0.1886 0.0299 0.101 Uiso 1 1 calc R U
C14 C 0.3418(9) 0.2726(5) 0.1547(4) 0.070(3) Uani 1 1 d . .
H14A H 0.4050 0.2988 0.1883 0.106 Uiso 1 1 calc R U
H14B H 0.3122 0.3178 0.1212 0.106 Uiso 1 1 calc R U
H14C H 0.2728 0.2514 0.1762 0.106 Uiso 1 1 calc R U
C15 C 0.5865(8) 0.0308(5) 0.1595(5) 0.059(2) Uani 1 1 d . .
C16 C 0.7078(10) 0.0835(6) 0.1464(7) 0.111(5) Uani 1 1 d . .
H16A H 0.7416 0.1166 0.1866 0.166 Uiso 1 1 calc R U
H16B H 0.7695 0.0409 0.1352 0.166 Uiso 1 1 calc R U
H16C H 0.6866 0.1252 0.1093 0.166 Uiso 1 1 calc R U
C17 C 0.5286(12) -0.0237(7) 0.0961(6) 0.105(4) Uani 1 1 d . .
H17A H 0.4981 0.0176 0.0601 0.158 Uiso 1 1 calc R U
H17B H 0.5916 -0.0626 0.0818 0.158 Uiso 1 1 calc R U
H17C H 0.4599 -0.0600 0.1071 0.158 Uiso 1 1 calc R U
C18 C 0.6341(9) -0.0386(5) 0.2162(6) 0.076(3) Uani 1 1 d . .
H18A H 0.6708 -0.0065 0.2564 0.114 Uiso 1 1 calc R U
H18B H 0.5648 -0.0748 0.2264 0.114 Uiso 1 1 calc R U
H18C H 0.6964 -0.0774 0.2011 0.114 Uiso 1 1 calc R U
C21 C 0.1403(8) 0.1163(6) 0.3676(4) 0.062(2) Uani 1 1 d . .
C22 C 0.2480(8) 0.1801(5) 0.3476(4) 0.058(2) Uani 1 1 d . .
H22A H 0.2133 0.2165 0.3085 0.070 Uiso 1 1 calc R U
H22B H 0.2740 0.2216 0.3850 0.070 Uiso 1 1 calc R U
C23 C 0.0086(9) 0.1470(6) 0.3301(5) 0.088(3) Uani 1 1 d . .
H23A H 0.0086 0.1446 0.2818 0.131 Uiso 1 1 calc R U
H23B H -0.0554 0.1072 0.3422 0.131 Uiso 1 1 calc R U
H23C H -0.0082 0.2082 0.3431 0.131 Uiso 1 1 calc R U
C24 C 0.1380(10) 0.1208(7) 0.4436(5) 0.092(3) Uani 1 1 d . .
H24A H 0.2183 0.1021 0.4674 0.138 Uiso 1 1 calc R U
H24B H 0.1208 0.1821 0.4563 0.138 Uiso 1 1 calc R U
H24C H 0.0736 0.0810 0.4554 0.138 Uiso 1 1 calc R U
C25 C 0.0799(7) -0.0935(6) 0.3381(4) 0.062(2) Uani 1 1 d . .
C26 C -0.0189(9) -0.0849(8) 0.2734(6) 0.096(4) Uani 1 1 d . .
H26A H -0.0666 -0.0300 0.2757 0.144 Uiso 1 1 calc R U
H26B H 0.0232 -0.0831 0.2340 0.144 Uiso 1 1 calc R U
H26C H -0.0746 -0.1363 0.2704 0.144 Uiso 1 1 calc R U
C27 C 0.0146(10) -0.0956(7) 0.4010(5) 0.097(3) Uani 1 1 d . .
H27A H -0.0326 -0.0405 0.4034 0.145 Uiso 1 1 calc R U
H27B H -0.0414 -0.1469 0.3984 0.145 Uiso 1 1 calc R U
H27C H 0.0766 -0.1008 0.4408 0.145 Uiso 1 1 calc R U
C28 C 0.1547(9) -0.1803(6) 0.3340(6) 0.084(3) Uani 1 1 d . .
H28A H 0.1957 -0.1787 0.2942 0.126 Uiso 1 1 calc R U
H28B H 0.2168 -0.1856 0.3738 0.126 Uiso 1 1 calc R U
H28C H 0.0988 -0.2317 0.3314 0.126 Uiso 1 1 calc R U
O1 O 0.3955(5) -0.0829(4) 0.2690(3) 0.0613(14) Uani 1 1 d . .
O2 O 0.3041(6) -0.0958(3) 0.2041(3) 0.0684(16) Uani 1 1 d . .
O3 O 0.0849(6) 0.1433(5) 0.1726(4) 0.090(2) Uani 1 1 d . .
P1 P 0.46010(17) 0.10477(12) 0.18905(9) 0.0407(4) Uani 1 1 d . .
P2 P 0.19372(18) 0.00348(13) 0.33675(10) 0.0453(4) Uani 1 1 d . .
Ir1 Ir 0.30026(2) 0.03653(2) 0.24581(2) 0.03708(11) Uani 1 1 d . .

loop_
_atom_site_aniso_label
_atom_site_aniso_U_11
_atom_site_aniso_U_22
_atom_site_aniso_U_33
_atom_site_aniso_U_23
_atom_site_aniso_U_13
_atom_site_aniso_U_12
C1 0.064(5) 0.025(3) 0.035(4) -0.008(3) 0.006(3) -0.009(3)
C2 0.068(5) 0.045(4) 0.045(5) 0.000(3) 0.006(4) -0.010(4)
C3 0.108(7) 0.054(5) 0.057(6) 0.001(4) -0.010(5) -0.041(5)
C4 0.088(7) 0.092(7) 0.055(6) 0.015(5) -0.023(5) -0.048(5)
C5 0.073(6) 0.067(5) 0.049(5) 0.006(4) -0.010(4) -0.016(4)
C6 0.068(5) 0.043(4) 0.040(4) -0.003(3) 0.001(4) -0.012(4)
C7 0.056(4) 0.052(4) 0.043(5) 0.002(3) 0.004(3) -0.010(4)
C8 0.073(5) 0.046(4) 0.035(4) 0.006(3) 0.004(4) -0.004(4)
C9 0.061(5) 0.069(5) 0.043(5) 0.005(4) 0.013(4) 0.006(4)
C11 0.074(5) 0.048(4) 0.037(4) 0.003(3) 0.009(4) 0.002(4)
C12 0.110(8) 0.083(6) 0.067(7) 0.030(5) 0.023(6) -0.017(6)
C13 0.078(6) 0.075(6) 0.045(5) -0.001(4) -0.003(4) -0.003(5)
C14 0.111(8) 0.043(5) 0.057(6) 0.016(4) 0.011(5) 0.012(5)
C15 0.062(5) 0.051(5) 0.069(6) 0.004(4) 0.032(4) 0.010(4)
C16 0.108(9) 0.067(6) 0.178(13) 0.028(7) 0.094(9) 0.008(6)
C17 0.126(10) 0.115(9) 0.075(8) -0.029(6) 0.022(7) 0.054(7)
C18 0.060(5) 0.055(5) 0.119(9) 0.013(5) 0.032(6) 0.016(4)
C21 0.080(6) 0.071(5) 0.042(5) 0.002(4) 0.029(4) 0.010(5)
C22 0.085(6) 0.042(4) 0.051(5) -0.007(4) 0.021(4) -0.001(4)
C23 0.082(7) 0.083(7) 0.103(9) -0.011(6) 0.032(6) 0.033(5)
C24 0.126(9) 0.087(7) 0.075(7) -0.020(6) 0.056(6) 0.006(6)
C25 0.047(5) 0.080(6) 0.060(6) 0.003(4) 0.010(4) -0.020(4)
C26 0.067(6) 0.104(8) 0.111(10) 0.012(7) -0.008(6) -0.022(6)
C27 0.099(8) 0.110(8) 0.094(8) 0.016(6) 0.056(7) -0.018(6)
C28 0.070(6) 0.056(5) 0.131(10) -0.015(5) 0.029(6) -0.015(5)
O1 0.069(4) 0.055(3) 0.059(4) 0.004(3) 0.007(3) 0.007(3)
O2 0.095(4) 0.056(3) 0.059(4) -0.015(3) 0.026(3) -0.006(3)
O3 0.068(4) 0.107(5) 0.091(5) 0.023(4) 0.000(4) 0.037(4)
P1 0.0500(10) 0.0387(10) 0.0340(10) 0.0018(8) 0.0084(8) 0.0026(8)
P2 0.0489(11) 0.0470(10) 0.0425(11) 0.0014(9) 0.0148(9) -0.0003(9)
Ir1 0.04377(17) 0.03569(17) 0.03205(17) -0.00190(11) 0.00647(11) 0.00128(11)

loop_
_atom_type_symbol
_atom_type_description
_atom_type_scat_dispersion_real
_atom_type_scat_dispersion_imag
_atom_type_scat_source
C C 0.0033 0.0016 'International Tables Vol C Tables 4.2.6.8 and 6.1.1.4'
H H 0.0000 0.0000 'International Tables Vol C Tables 4.2.6.8 and 6.1.1.4'
O O 0.0106 0.0060 'International Tables Vol C Tables 4.2.6.8 and 6.1.1.4'
P P 0.1023 0.0942 'International Tables Vol C Tables 4.2.6.8 and 6.1.1.4'
Ir Ir -1.4442 7.9887 'International Tables Vol C Tables 4.2.6.8 and 6.1.1.4'

loop_
_geom_angle_atom_site_label_1
_geom_angle_atom_site_label_2
_geom_angle_atom_site_label_3
_geom_angle
C22 C1 C2 111.0(5)
C22 C1 C6 106.1(6)
C2 C1 C6 110.2(6)
C22 C1 Ir1 106.3(5)
C2 C1 Ir1 114.4(5)
C6 C1 Ir1 108.3(4)
C7 C2 C3 110.9(7)
C7 C2 C1 116.8(6)
C3 C2 C1 110.0(6)
C7 C2 H2 106.1
C3 C2 H2 106.1
C1 C2 H2 106.1
C2 C3 C4 110.8(6)
C2 C3 H3A 109.5
C4 C3 H3A 109.5
C2 C3 H3B 109.5
C4 C3 H3B 109.5
H3A C3 H3B 108.1
C5 C4 C3 113.2(7)
C5 C4 H4A 108.9
C3 C4 H4A 108.9
C5 C4 H4B 108.9
C3 C4 H4B 108.9
H4A C4 H4B 107.7
C6 C5 C4 108.3(7)
C6 C5 H5A 110.0
C4 C5 H5A 110.0
C6 C5 H5B 110.0
C4 C5 H5B 110.0
H5A C5 H5B 108.4
C5 C6 C8 113.5(6)
C5 C6 C1 112.0(7)
C8 C6 C1 110.7(6)
C5 C6 H6 106.7
C8 C6 H6 106.7
C1 C6 H6 106.7
C2 C7 P1 115.2(5)
C2 C7 H7A 108.5
P1 C7 H7A 108.5
C2 C7 H7B 108.5
P1 C7 H7B 108.5
H7A C7 H7B 107.5
C6 C8 P2 105.9(5)
C6 C8 H8A 110.6
P2 C8 H8A 110.6
C6 C8 H8B 110.6
P2 C8 H8B 110.6
H8A C8 H8B 108.7
O3 C9 Ir1 173.3(8)
C13 C11 C14 113.0(7)
C13 C11 C12 108.2(7)
C14 C11 C12 104.5(7)
C13 C11 P1 109.6(5)
C14 C11 P1 107.7(5)
C12 C11 P1 113.8(6)
C11 C12 H12A 109.5
C11 C12 H12B 109.5
H12A C12 H12B 109.5
C11 C12 H12C 109.5
H12A C12 H12C 109.5
H12B C12 H12C 109.5
C11 C13 H13A 109.5
C11 C13 H13B 109.5
H13A C13 H13B 109.5
C11 C13 H13C 109.5
H13A C13 H13C 109.5
H13B C13 H13C 109.5
C11 C14 H14A 109.5
C11 C14 H14B 109.5
H14A C14 H14B 109.5
C11 C14 H14C 109.5
H14A C14 H14C 109.5
H14B C14 H14C 109.5
C17 C15 C18 107.6(7)
C17 C15 C16 111.4(9)
C18 C15 C16 104.6(8)
C17 C15 P1 109.2(6)
C18 C15 P1 109.1(6)
C16 C15 P1 114.6(5)
C15 C16 H16A 109.5
C15 C16 H16B 109.5
H16A C16 H16B 109.5
C15 C16 H16C 109.5
H16A C16 H16C 109.5
H16B C16 H16C 109.5
C15 C17 H17A 109.5
C15 C17 H17B 109.5
H17A C17 H17B 109.5
C15 C17 H17C 109.5
H17A C17 H17C 109.5
H17B C17 H17C 109.5
C15 C18 H18A 109.5
C15 C18 H18B 109.5
H18A C18 H18B 109.5
C15 C18 H18C 109.5
H18A C18 H18C 109.5
H18B C18 H18C 109.5
C24 C21 C23 108.5(8)
C24 C21 C22 110.1(8)
C23 C21 C22 110.6(7)
C24 C21 P2 114.3(6)
C23 C21 P2 113.3(6)
C22 C21 P2 99.9(5)
C1 C22 C21 114.9(6)
C1 C22 H22A 108.6
C21 C22 H22A 108.6
C1 C22 H22B 108.6
C21 C22 H22B 108.6
H22A C22 H22B 107.5
C21 C23 H23A 109.5
C21 C23 H23B 109.5
H23A C23 H23B 109.5
C21 C23 H23C 109.5
H23A C23 H23C 109.5
H23B C23 H23C 109.5
C21 C24 H24A 109.5
C21 C24 H24B 109.5
H24A C24 H24B 109.5
C21 C24 H24C 109.5
H24A C24 H24C 109.5
H24B C24 H24C 109.5
C28 C25 C27 109.7(8)
C28 C25 C26 109.1(8)
C27 C25 C26 110.0(8)
C28 C25 P2 106.7(5)
C27 C25 P2 114.0(6)
C26 C25 P2 107.1(6)
C25 C26 H26A 109.5
C25 C26 H26B 109.5
H26A C26 H26B 109.5
C25 C26 H26C 109.5
H26A C26 H26C 109.5
H26B C26 H26C 109.5
C25 C27 H27A 109.5
C25 C27 H27B 109.5
H27A C27 H27B 109.5
C25 C27 H27C 109.5
H27A C27 H27C 109.5
H27B C27 H27C 109.5
C25 C28 H28A 109.5
C25 C28 H28B 109.5
H28A C28 H28B 109.5
C25 C28 H28C 109.5
H28A C28 H28C 109.5
H28B C28 H28C 109.5
O2 O1 Ir1 71.1(3)
O1 O2 Ir1 66.3(3)
C7 P1 C15 103.8(4)
C7 P1 C11 105.7(3)
C15 P1 C11 110.0(4)
C7 P1 Ir1 100.3(2)
C15 P1 Ir1 119.8(2)
C11 P1 Ir1 115.0(3)
C8 P2 C25 110.4(4)
C8 P2 C21 99.5(4)
C25 P2 C21 115.6(4)
C8 P2 Ir1 96.6(3)
C25 P2 Ir1 124.3(3)
C21 P2 Ir1 106.0(2)
C9 Ir1 O1 154.7(3)
C9 Ir1 O2 113.0(3)
O1 Ir1 O2 42.6(2)
C9 Ir1 C1 98.5(3)
O1 Ir1 C1 105.2(2)
O2 Ir1 C1 147.7(2)
C9 Ir1 P2 93.3(2)
O1 Ir1 P2 86.11(17)
O2 Ir1 P2 98.75(16)
C1 Ir1 P2 71.23(19)
C9 Ir1 P1 95.0(2)
O1 Ir1 P1 95.50(17)
O2 Ir1 P1 98.24(16)
C1 Ir1 P1 85.70(19)
P2 Ir1 P1 156.40(7)

loop_
_geom_bond_atom_site_label_1
_geom_bond_atom_site_label_2
_geom_bond_distance
C1 C22 1.563(10)
C1 C2 1.567(10)
C1 C6 1.586(10)
C1 Ir1 2.195(6)
C2 C7 1.509(10)
C2 C3 1.522(10)
C2 H2 0.9800
C3 C4 1.556(11)
C3 H3A 0.9700
C3 H3B 0.9700
C4 C5 1.550(10)
C4 H4A 0.9700
C4 H4B 0.9700
C5 C6 1.504(11)
C5 H5A 0.9700
C5 H5B 0.9700
C6 C8 1.545(10)
C6 H6 0.9800
C7 P1 1.847(7)
C7 H7A 0.9700
C7 H7B 0.9700
C8 P2 1.818(8)
C8 H8A 0.9700
C8 H8B 0.9700
C9 O3 1.162(9)
C9 Ir1 1.832(8)
C11 C13 1.547(10)
C11 C14 1.550(10)
C11 C12 1.555(11)
C11 P1 1.922(7)
C12 H12A 0.9600
C12 H12B 0.9600
C12 H12C 0.9600
C13 H13A 0.9600
C13 H13B 0.9600
C13 H13C 0.9600
C14 H14A 0.9600
C14 H14B 0.9600
C14 H14C 0.9600
C15 C17 1.544(13)
C15 C18 1.549(12)
C15 C16 1.569(12)
C15 P1 1.897(8)
C16 H16A 0.9600
C16 H16B 0.9600
C16 H16C 0.9600
C17 H17A 0.9600
C17 H17B 0.9600
C17 H17C 0.9600
C18 H18A 0.9600
C18 H18B 0.9600
C18 H18C 0.9600
C21 C24 1.516(12)
C21 C23 1.565(12)
C21 C22 1.583(11)
C21 P2 1.886(8)
C22 H22A 0.9700
C22 H22B 0.9700
C23 H23A 0.9600
C23 H23B 0.9600
C23 H23C 0.9600
C24 H24A 0.9600
C24 H24B 0.9600
C24 H24C 0.9600
C25 C28 1.516(12)
C25 C27 1.519(11)
C25 C26 1.547(13)
C25 P2 1.879(8)
C26 H26A 0.9600
C26 H26B 0.9600
C26 H26C 0.9600
C27 H27A 0.9600
C27 H27B 0.9600
C27 H27C 0.9600
C28 H28A 0.9600
C28 H28B 0.9600
C28 H28C 0.9600
O1 O2 1.514(8)
O1 Ir1 2.049(5)
O2 Ir1 2.116(5)
P1 Ir1 2.4055(18)
P2 Ir1 2.3264(19)

loop_
_platon_squeeze_void_nr
_platon_squeeze_void_average_x
_platon_squeeze_void_average_y
_platon_squeeze_void_average_z
_platon_squeeze_void_volume
_platon_squeeze_void_count_electrons
_platon_squeeze_void_content
1 0.000 0.000 0.000 253 64 ' '
2 0.000 0.500 0.500 253 64 ' '
